data_4507140
loop_
_publ_author_name
'Schreiber, Dominique F.'
'O&#x2019;Connor, Crystal'
'Grave, Christian'
'Ortin, Yannick'
'M\"uller-Bunz, Helge'
'Phillips, Andrew D.'

_publ_section_title
;
 Application of \b-Diketiminato Arene-Substituted Ru(II) Complexes in
 Highly Efficient H2Dehydrocoupling of Amine Boranes
;
_journal_issue 12
_journal_name_full 'ACS Catalysis'
_journal_page_first 2505
_journal_paper_doi 10.1021/cs300499d
_journal_volume 2
_journal_year 2012
_chemical_formula_moiety 'C29 H29 N2 Ru, 0.91(C F3 O3 S), 0.09(Cl)'
_chemical_formula_sum 'C29.91 H29 Cl0.09 F2.73 N2 O2.73 Ru S0.91'
_chemical_formula_weight 645.37
_chemical_name_common C6H6Ru(2,6-Me2NacnacPhOTf.2THF
_chemical_name_systematic
; 
 ? 
;
_space_group_IT_number 2
_symmetry_cell_setting triclinic
_symmetry_Int_Tables_number 2
_symmetry_space_group_name_Hall '-P 1'
_symmetry_space_group_name_H-M 'P -1'
_atom_sites_solution_hydrogens geom
_atom_sites_solution_primary direct
_atom_sites_solution_secondary difmap
_audit_creation_method SHELXL-97
_cell_angle_alpha 98.982(6)
_cell_angle_beta 96.074(5)
_cell_angle_gamma 108.632(6)
_cell_formula_units_Z 4
_cell_length_a 13.4110(9)
_cell_length_b 14.9649(10)
_cell_length_c 18.0317(12)
_cell_measurement_reflns_used 5615
_cell_measurement_temperature 133(2)
_cell_measurement_theta_max 28.1330
_cell_measurement_theta_min 2.8969
_cell_volume 3340.0(4)
_computing_cell_refinement
;
CrysAlis RED 1.171 (Oxford Diffraction Ltd., 2008)
;
_computing_data_collection
;
CrysAlis CCD 1.171 (Oxford Diffraction Ltd., 2008)
;
_computing_data_reduction
;
CrysAlis RED 1.171 (Oxford Diffraction Ltd., 2008)
;
_computing_molecular_graphics 'Diamond 3.2 (Brandenburg, K., Crystal Impact GbR, 2009)'
_computing_publication_material 'WINGX (Farrugia, 1999)'
_computing_structure_refinement 'SHELXL-97 (Sheldrick G.M., Bruker AXS, 1997)'
_computing_structure_solution 'SHELXS-97 (Sheldrick G.M., Bruker AXS, 1990)'
_diffrn_ambient_temperature 133(2)
_diffrn_detector 'Oxford Diffraction Sapphire CCD'
_diffrn_detector_area_resol_mean 8.2812
_diffrn_measured_fraction_theta_full 0.855
_diffrn_measured_fraction_theta_max 0.855
_diffrn_measurement_device_type 'Kuma KM4'
_diffrn_measurement_method '\f and \w scans'
_diffrn_radiation_monochromator graphite
_diffrn_radiation_source 'Kuma (Mo) X-ray Source'
_diffrn_radiation_wavelength 0.71073
_diffrn_reflns_av_R_equivalents 0.0478
_diffrn_reflns_av_sigmaI/netI 0.0747
_diffrn_reflns_limit_h_max 15
_diffrn_reflns_limit_h_min -14
_diffrn_reflns_limit_k_max 17
_diffrn_reflns_limit_k_min -15
_diffrn_reflns_limit_l_max 21
_diffrn_reflns_limit_l_min -21
_diffrn_reflns_number 19653
_diffrn_reflns_theta_full 25.00
_diffrn_reflns_theta_max 25.00
_diffrn_reflns_theta_min 2.90
_exptl_absorpt_coefficient_mu 0.577
_exptl_absorpt_correction_T_max 1.00000
_exptl_absorpt_correction_T_min 0.53885
_exptl_absorpt_correction_type multi-scan
_exptl_absorpt_process_details
;
CrysAlisPro, Agilent Technologies,
Version 1.171.34.49 (release 20-01-2011 CrysAlis171 .NET)
(compiled Jan 20 2011,15:58:25)
Empirical absorption correction using spherical harmonics,
 implemented in SCALE3 ABSPACK scaling algorithm.
;
_exptl_crystal_colour orange
_exptl_crystal_density_diffrn 1.283
_exptl_crystal_density_method 'not measured'
_exptl_crystal_description block
_exptl_crystal_F_000 1420
_exptl_crystal_size_max 0.17
_exptl_crystal_size_mid 0.12
_exptl_crystal_size_min 0.09
_platon_squeeze_details
;
;
_refine_diff_density_max 1.345
_refine_diff_density_min -1.428
_refine_diff_density_rms 0.111
_refine_ls_extinction_method none
_refine_ls_goodness_of_fit_ref 0.961
_refine_ls_hydrogen_treatment constr
_refine_ls_matrix_type full
_refine_ls_number_parameters 767
_refine_ls_number_reflns 10048
_refine_ls_number_restraints 25
_refine_ls_restrained_S_all 0.962
_refine_ls_R_factor_all 0.0898
_refine_ls_R_factor_gt 0.0618
_refine_ls_shift/su_max 0.001
_refine_ls_shift/su_mean 0.000
_refine_ls_structure_factor_coef Fsqd
_refine_ls_weighting_details 'calc w=1/[\s^2^(Fo^2^)+(0.1037P)^2^+0.0000P] where P=(Fo^2^+2Fc^2^)/3'
_refine_ls_weighting_scheme calc
_refine_ls_wR_factor_gt 0.1532
_refine_ls_wR_factor_ref 0.1684
_reflns_number_gt 6931
_reflns_number_total 10048
_reflns_threshold_expression I>2/s(I)
_cod_data_source_file cs300499d_si_001.cif
_cod_data_source_block adp307
_cod_database_code 4507140

loop_
_symmetry_equiv_pos_as_xyz
'x, y, z'
'-x, -y, -z'

loop_
_atom_site_label
_atom_site_type_symbol
_atom_site_fract_x
_atom_site_fract_y
_atom_site_fract_z
_atom_site_U_iso_or_equiv
_atom_site_adp_type
_atom_site_occupancy
_atom_site_symmetry_multiplicity
_atom_site_calc_flag
_atom_site_refinement_flags
_atom_site_disorder_assembly
_atom_site_disorder_group
Ru1 Ru 0.60272(4) 0.68846(3) 0.21675(2) 0.03542(17) Uani 1 1 d . . .
N1 N 0.7130(4) 0.7366(3) 0.1529(3) 0.0370(12) Uani 1 1 d . A .
N2 N 0.6072(4) 0.5549(3) 0.1824(3) 0.0378(13) Uani 1 1 d . A .
C1 C 0.7352(5) 0.8378(5) 0.1477(3) 0.0444(16) Uani 1 1 d . . .
C2 C 0.6719(6) 0.8577(5) 0.0886(4) 0.0505(17) Uani 1 1 d . . .
C3 C 0.6842(7) 0.9546(5) 0.0880(5) 0.069(2) Uani 1 1 d . . .
H3 H 0.6419 0.9702 0.0498 0.083 Uiso 1 1 calc R . .
C4 C 0.7591(7) 1.0281(6) 0.1440(6) 0.081(3) Uani 1 1 d . . .
H4 H 0.7658 1.0934 0.1447 0.097 Uiso 1 1 calc R . .
C5 C 0.8221(6) 1.0060(5) 0.1973(5) 0.071(2) Uani 1 1 d . . .
H5 H 0.8745 1.0570 0.2332 0.085 Uiso 1 1 calc R . .
C6 C 0.8124(5) 0.9103(5) 0.2012(4) 0.0529(18) Uani 1 1 d . . .
C7 C 0.5912(6) 0.7768(5) 0.0271(4) 0.061(2) Uani 1 1 d . . .
H7A H 0.5480 0.8039 -0.0036 0.091 Uiso 1 1 calc R . .
H7B H 0.5446 0.7292 0.0514 0.091 Uiso 1 1 calc R . .
H7C H 0.6294 0.7456 -0.0056 0.091 Uiso 1 1 calc R . .
C8 C 0.8838(6) 0.8882(5) 0.2615(4) 0.0566(19) Uani 1 1 d . . .
H8A H 0.8404 0.8368 0.2842 0.085 Uiso 1 1 calc R . .
H8B H 0.9195 0.9462 0.3011 0.085 Uiso 1 1 calc R . .
H8C H 0.9374 0.8673 0.2381 0.085 Uiso 1 1 calc R . .
C9 C 0.7726(5) 0.6916(5) 0.1160(3) 0.0390(16) Uani 1 1 d . . .
H9 H 0.8276 0.7286 0.0927 0.047 Uiso 0.216(9) 1 calc PR A 2
C10A C 0.8560(7) 0.7364(6) 0.0790(4) 0.045(2) Uani 0.784(9) 1 d P A 1
H10A H 0.8707 0.8027 0.0782 0.054 Uiso 0.784(9) 1 calc PR A 1
C11A C 0.9193(7) 0.6902(7) 0.0430(5) 0.052(3) Uani 0.784(9) 1 d P A 1
H11A H 0.9757 0.7264 0.0206 0.063 Uiso 0.784(9) 1 calc PR A 1
C12A C 0.9018(7) 0.5932(6) 0.0394(4) 0.045(2) Uani 0.784(9) 1 d P A 1
H12A H 0.9458 0.5627 0.0158 0.054 Uiso 0.784(9) 1 calc PR A 1
C10B C 0.664(2) 0.4318(10) 0.1140(15) 0.047(8) Uani 0.216(9) 1 d PDU A 2
H10B H 0.6053 0.3850 0.1267 0.057 Uiso 0.216(9) 1 calc PR A 2
C11B C 0.728(3) 0.3952(11) 0.073(2) 0.091(13) Uani 0.216(9) 1 d PDU A 2
H11B H 0.7142 0.3278 0.0616 0.110 Uiso 0.216(9) 1 calc PR A 2
C12B C 0.812(3) 0.4575(15) 0.047(2) 0.089(13) Uani 0.216(9) 1 d PDU A 2
H12B H 0.8571 0.4368 0.0165 0.106 Uiso 0.216(9) 1 calc PR A 2
C13 C 0.8224(6) 0.5451(6) 0.0697(4) 0.058(2) Uani 1 1 d D . .
H13A H 0.8069 0.4777 0.0652 0.070 Uiso 0.784(9) 1 calc PR A 1
H13B H 0.8834 0.5886 0.0588 0.070 Uiso 0.216(9) 1 d PR A 2
C14 C 0.7563(5) 0.5900(4) 0.1104(3) 0.0385(15) Uani 1 1 d D A .
C15 C 0.6729(6) 0.5284(4) 0.1405(3) 0.0406(16) Uani 1 1 d D . .
H15 H 0.6630 0.4617 0.1295 0.049 Uiso 0.784(9) 1 calc PR A 1
C16 C 0.5240(5) 0.4771(4) 0.2029(3) 0.0398(15) Uani 1 1 d . . .
C17 C 0.5458(5) 0.4503(4) 0.2733(3) 0.0441(16) Uani 1 1 d . A .
C18 C 0.4593(6) 0.3839(5) 0.2955(4) 0.060(2) Uani 1 1 d . . .
H18 H 0.4696 0.3659 0.3432 0.072 Uiso 1 1 calc R A .
C19 C 0.3612(6) 0.3445(5) 0.2510(4) 0.062(2) Uani 1 1 d . A .
H19 H 0.3044 0.3002 0.2678 0.075 Uiso 1 1 calc R . .
C20 C 0.3444(6) 0.3698(5) 0.1802(4) 0.0548(19) Uani 1 1 d . . .
H20 H 0.2766 0.3403 0.1485 0.066 Uiso 1 1 calc R A .
C21 C 0.4250(5) 0.4369(4) 0.1557(3) 0.0421(16) Uani 1 1 d . A .
C22 C 0.4057(6) 0.4648(5) 0.0795(3) 0.0548(19) Uani 1 1 d . . .
H22A H 0.3336 0.4257 0.0530 0.082 Uiso 1 1 calc R A .
H22B H 0.4580 0.4536 0.0486 0.082 Uiso 1 1 calc R . .
H22C H 0.4131 0.5331 0.0878 0.082 Uiso 1 1 calc R . .
C23 C 0.6555(6) 0.4896(5) 0.3218(4) 0.0555(19) Uani 1 1 d . . .
H23A H 0.6500 0.4756 0.3728 0.083 Uiso 1 1 calc R A .
H23B H 0.6849 0.5594 0.3255 0.083 Uiso 1 1 calc R . .
H23C H 0.7025 0.4593 0.2984 0.083 Uiso 1 1 calc R . .
C24 C 0.5058(6) 0.7828(5) 0.2181(4) 0.0529(19) Uani 1 1 d . . .
H24 H 0.4891 0.8132 0.1784 0.063 Uiso 1 1 calc R . .
C25 C 0.5963(6) 0.8299(5) 0.2731(4) 0.0488(17) Uani 1 1 d . . .
H25 H 0.6376 0.8947 0.2735 0.059 Uiso 1 1 calc R . .
C26 C 0.6278(6) 0.7829(5) 0.3284(4) 0.0535(18) Uani 1 1 d . . .
H26 H 0.6940 0.8129 0.3618 0.064 Uiso 1 1 calc R . .
C27 C 0.5601(6) 0.6912(5) 0.3335(4) 0.0503(18) Uani 1 1 d . . .
H27 H 0.5794 0.6612 0.3727 0.060 Uiso 1 1 calc R . .
C28 C 0.4673(6) 0.6445(5) 0.2836(4) 0.0524(18) Uani 1 1 d . . .
H28 H 0.4222 0.5835 0.2895 0.063 Uiso 1 1 calc R . .
C29 C 0.4365(6) 0.6860(5) 0.2218(4) 0.0517(18) Uani 1 1 d . . .
H29 H 0.3740 0.6522 0.1851 0.062 Uiso 1 1 calc R . .
S2 S 0.80475(14) 0.72148(11) 0.53780(9) 0.0420(4) Uani 1 1 d . . .
O4 O 0.7639(4) 0.7481(3) 0.4710(3) 0.0655(14) Uani 1 1 d . . .
O5 O 0.7268(4) 0.6849(3) 0.5849(3) 0.0654(14) Uani 1 1 d . . .
O6 O 0.8783(4) 0.6709(3) 0.5258(3) 0.0568(13) Uani 1 1 d . . .
C60 C 0.8873(7) 0.8366(5) 0.5978(4) 0.061(2) Uani 1 1 d . . .
F4 F 0.8315(4) 0.8915(3) 0.6195(3) 0.0838(15) Uani 1 1 d . . .
F5 F 0.9621(4) 0.8867(3) 0.5609(3) 0.1036(18) Uani 1 1 d . . .
F6 F 0.9402(4) 0.8252(4) 0.6602(3) 0.0976(17) Uani 1 1 d . . .
Ru2 Ru 0.10950(4) 0.69023(3) 0.35270(2) 0.03444(17) Uani 1 1 d . . .
N3 N 0.2450(4) 0.7426(3) 0.4269(2) 0.0315(11) Uani 1 1 d . . .
N4 N 0.1245(4) 0.5576(3) 0.3428(2) 0.0335(11) Uani 1 1 d . . .
C30 C 0.2752(5) 0.8456(4) 0.4578(3) 0.0325(14) Uani 1 1 d . . .
C31 C 0.3395(5) 0.9108(4) 0.4187(3) 0.0365(15) Uani 1 1 d . . .
C32 C 0.3588(5) 1.0087(4) 0.4443(3) 0.0388(15) Uani 1 1 d . . .
H32 H 0.3999 1.0543 0.4184 0.047 Uiso 1 1 calc R . .
C33 C 0.3188(6) 1.0397(4) 0.5067(4) 0.0544(19) Uani 1 1 d . . .
H33 H 0.3320 1.1066 0.5226 0.065 Uiso 1 1 calc R . .
C34 C 0.2593(6) 0.9754(4) 0.5472(3) 0.0481(17) Uani 1 1 d . . .
H34 H 0.2323 0.9981 0.5902 0.058 Uiso 1 1 calc R . .
C35 C 0.2400(5) 0.8773(4) 0.5236(3) 0.0373(15) Uani 1 1 d . . .
C36 C 0.3872(5) 0.8772(4) 0.3516(3) 0.0445(16) Uani 1 1 d . . .
H36A H 0.4326 0.8414 0.3677 0.067 Uiso 1 1 calc R . .
H36B H 0.4300 0.9332 0.3333 0.067 Uiso 1 1 calc R . .
H36C H 0.3296 0.8353 0.3106 0.067 Uiso 1 1 calc R . .
C37 C 0.1771(5) 0.8057(4) 0.5681(3) 0.0453(17) Uani 1 1 d . . .
H37A H 0.1078 0.7663 0.5371 0.068 Uiso 1 1 calc R . .
H37B H 0.1660 0.8409 0.6153 0.068 Uiso 1 1 calc R . .
H37C H 0.2172 0.7640 0.5805 0.068 Uiso 1 1 calc R . .
C38 C 0.3157(5) 0.6986(4) 0.4497(3) 0.0333(14) Uani 1 1 d . . .
C39 C 0.4140(5) 0.7532(4) 0.4999(3) 0.0382(15) Uani 1 1 d . . .
H39 H 0.4279 0.8196 0.5193 0.046 Uiso 1 1 calc R . .
C40 C 0.4889(5) 0.7130(4) 0.5211(3) 0.0400(15) Uani 1 1 d . . .
H40 H 0.5545 0.7517 0.5529 0.048 Uiso 1 1 calc R . .
C41 C 0.4673(5) 0.6132(4) 0.4950(3) 0.0403(15) Uani 1 1 d . . .
H41 H 0.5189 0.5852 0.5092 0.048 Uiso 1 1 calc R . .
C42 C 0.3728(5) 0.5569(4) 0.4496(3) 0.0395(15) Uani 1 1 d . . .
H42 H 0.3585 0.4897 0.4338 0.047 Uiso 1 1 calc R . .
C43 C 0.2957(5) 0.5978(4) 0.4258(3) 0.0327(14) Uani 1 1 d . . .
C44 C 0.2008(5) 0.5342(4) 0.3762(3) 0.0347(14) Uani 1 1 d . . .
H44 H 0.1925 0.4678 0.3666 0.042 Uiso 1 1 calc R . .
C45 C 0.0396(5) 0.4779(4) 0.2916(3) 0.0420(16) Uani 1 1 d . . .
C46 C -0.0488(6) 0.4263(4) 0.3202(4) 0.0470(17) Uani 1 1 d . . .
C47 C -0.1307(6) 0.3543(5) 0.2685(4) 0.064(2) Uani 1 1 d . . .
H47 H -0.1931 0.3188 0.2858 0.076 Uiso 1 1 calc R . .
C48 C -0.1221(7) 0.3337(6) 0.1908(5) 0.078(3) Uani 1 1 d . . .
H48 H -0.1782 0.2845 0.1562 0.093 Uiso 1 1 calc R . .
C49 C -0.0319(7) 0.3852(5) 0.1654(4) 0.069(2) Uani 1 1 d . . .
H49 H -0.0273 0.3710 0.1129 0.083 Uiso 1 1 calc R . .
C50 C 0.0525(6) 0.4574(4) 0.2141(4) 0.0499(18) Uani 1 1 d . . .
C51 C -0.0574(6) 0.4502(5) 0.4043(4) 0.0548(19) Uani 1 1 d . . .
H51A H -0.0072 0.4296 0.4349 0.082 Uiso 1 1 calc R . .
H51B H -0.1303 0.4166 0.4118 0.082 Uiso 1 1 calc R . .
H51C H -0.0403 0.5198 0.4203 0.082 Uiso 1 1 calc R . .
C52 C 0.1529(6) 0.5103(5) 0.1854(4) 0.060(2) Uani 1 1 d . . .
H52A H 0.2116 0.4900 0.2048 0.090 Uiso 1 1 calc R . .
H52B H 0.1716 0.5798 0.2033 0.090 Uiso 1 1 calc R . .
H52C H 0.1403 0.4952 0.1296 0.090 Uiso 1 1 calc R . .
C53 C 0.0925(6) 0.7767(6) 0.2687(5) 0.063(2) Uani 1 1 d . . .
H53 H 0.1456 0.8048 0.2401 0.075 Uiso 1 1 calc R . .
C54 C 0.0868(7) 0.8284(5) 0.3397(5) 0.062(2) Uani 1 1 d . . .
H54 H 0.1321 0.8935 0.3573 0.074 Uiso 1 1 calc R . .
C55 C 0.0137(8) 0.7832(7) 0.3841(4) 0.072(3) Uani 1 1 d . . .
H55 H 0.0102 0.8165 0.4326 0.087 Uiso 1 1 calc R . .
C56 C -0.0538(6) 0.6879(7) 0.3556(5) 0.071(3) Uani 1 1 d . . .
H56 H -0.1004 0.6552 0.3864 0.085 Uiso 1 1 calc R . .
C57 C -0.0537(6) 0.6411(6) 0.2834(5) 0.064(2) Uani 1 1 d . . .
H57 H -0.1048 0.5789 0.2632 0.077 Uiso 1 1 calc R . .
C58 C 0.0192(7) 0.6832(6) 0.2406(4) 0.063(2) Uani 1 1 d . . .
H58 H 0.0203 0.6492 0.1918 0.076 Uiso 1 1 calc R . .
S1 S 0.2476(2) 0.71977(19) 0.06555(14) 0.0560(10) Uani 0.818(6) 1 d P B 3
O1 O 0.1471(6) 0.6770(5) 0.0177(4) 0.092(3) Uani 0.818(6) 1 d P B 3
O2 O 0.2429(6) 0.7525(5) 0.1438(4) 0.078(2) Uani 0.818(6) 1 d P B 3
O3 O 0.3254(6) 0.6734(4) 0.0539(3) 0.0675(19) Uani 0.818(6) 1 d P B 3
C59 C 0.3085(12) 0.8327(8) 0.0322(7) 0.085(4) Uani 0.818(6) 1 d P B 3
F1 F 0.2448(7) 0.8856(6) 0.0336(5) 0.145(4) Uani 0.818(6) 1 d P B 3
F2 F 0.3227(6) 0.8162(5) -0.0398(3) 0.119(3) Uani 0.818(6) 1 d P B 3
F3 F 0.4006(6) 0.8852(4) 0.0729(4) 0.101(2) Uani 0.818(6) 1 d P B 3
Cl1 Cl 0.2354(16) 0.7857(17) 0.0769(9) 0.121(9) Uani 0.182(6) 1 d P B 4

loop_
_atom_site_aniso_label
_atom_site_aniso_U_11
_atom_site_aniso_U_22
_atom_site_aniso_U_33
_atom_site_aniso_U_23
_atom_site_aniso_U_13
_atom_site_aniso_U_12
Ru1 0.0479(3) 0.0347(3) 0.0287(3) 0.0122(2) 0.0130(2) 0.0163(2)
N1 0.045(3) 0.039(3) 0.033(3) 0.011(2) 0.012(2) 0.019(2)
N2 0.049(3) 0.038(3) 0.030(3) 0.012(2) 0.005(2) 0.018(2)
C1 0.054(4) 0.047(4) 0.040(3) 0.016(3) 0.013(3) 0.022(3)
C2 0.058(5) 0.048(4) 0.054(4) 0.022(3) 0.018(3) 0.022(3)
C3 0.083(6) 0.058(5) 0.078(5) 0.040(4) 0.011(5) 0.027(4)
C4 0.082(6) 0.050(5) 0.115(7) 0.037(5) 0.002(6) 0.021(4)
C5 0.064(5) 0.043(4) 0.097(6) 0.016(4) 0.002(5) 0.009(4)
C6 0.041(4) 0.056(4) 0.068(5) 0.024(4) 0.014(3) 0.019(3)
C7 0.080(5) 0.066(5) 0.040(4) 0.030(3) 0.006(4) 0.023(4)
C8 0.050(5) 0.050(4) 0.065(5) 0.012(3) 0.000(4) 0.015(3)
C9 0.036(4) 0.058(4) 0.025(3) 0.015(3) 0.010(3) 0.014(3)
C10A 0.051(6) 0.039(4) 0.045(5) 0.019(4) 0.015(4) 0.008(4)
C11A 0.045(6) 0.083(7) 0.043(5) 0.028(5) 0.019(4) 0.030(5)
C12A 0.048(6) 0.057(5) 0.028(4) 0.010(4) 0.002(4) 0.017(4)
C10B 0.048(8) 0.047(8) 0.047(8) 0.0097(19) 0.0080(17) 0.016(3)
C11B 0.091(13) 0.091(13) 0.091(13) 0.018(3) 0.015(2) 0.031(4)
C12B 0.089(13) 0.089(13) 0.089(13) 0.018(3) 0.015(2) 0.030(4)
C13 0.043(4) 0.095(6) 0.034(4) 0.009(4) 0.000(3) 0.024(4)
C14 0.036(4) 0.055(4) 0.027(3) 0.010(3) -0.001(3) 0.021(3)
C15 0.059(5) 0.041(3) 0.027(3) 0.007(3) 0.003(3) 0.025(3)
C16 0.054(4) 0.045(3) 0.033(3) 0.017(3) 0.018(3) 0.025(3)
C17 0.054(4) 0.048(4) 0.037(3) 0.019(3) 0.007(3) 0.022(3)
C18 0.083(6) 0.060(4) 0.049(4) 0.036(4) 0.021(4) 0.027(4)
C19 0.068(5) 0.057(4) 0.056(4) 0.026(4) 0.015(4) 0.004(4)
C20 0.058(5) 0.054(4) 0.046(4) 0.011(3) 0.007(3) 0.011(4)
C21 0.046(4) 0.044(4) 0.039(3) 0.009(3) 0.015(3) 0.017(3)
C22 0.060(5) 0.064(4) 0.035(3) 0.013(3) -0.005(3) 0.016(4)
C23 0.072(5) 0.064(4) 0.044(4) 0.026(3) 0.010(4) 0.033(4)
C24 0.078(5) 0.055(4) 0.044(4) 0.024(3) 0.024(4) 0.038(4)
C25 0.065(5) 0.041(4) 0.047(4) 0.004(3) 0.020(4) 0.025(3)
C26 0.067(5) 0.055(4) 0.040(4) -0.002(3) 0.011(3) 0.027(4)
C27 0.074(5) 0.060(4) 0.034(3) 0.011(3) 0.024(4) 0.039(4)
C28 0.064(5) 0.056(4) 0.052(4) 0.022(3) 0.034(4) 0.029(4)
C29 0.054(5) 0.059(4) 0.047(4) -0.003(3) 0.014(3) 0.031(4)
S2 0.0506(10) 0.0389(8) 0.0392(8) 0.0138(7) 0.0070(7) 0.0161(8)
O4 0.092(4) 0.066(3) 0.046(3) 0.019(2) -0.002(3) 0.038(3)
O5 0.071(4) 0.053(3) 0.067(3) 0.020(2) 0.028(3) 0.005(3)
O6 0.071(3) 0.055(3) 0.056(3) 0.013(2) 0.011(3) 0.036(3)
C60 0.065(6) 0.054(4) 0.066(5) 0.014(4) 0.013(4) 0.022(4)
F4 0.106(4) 0.064(3) 0.081(3) -0.003(2) 0.011(3) 0.037(3)
F5 0.090(4) 0.070(3) 0.123(4) 0.017(3) 0.033(3) -0.014(3)
F6 0.100(4) 0.105(4) 0.069(3) -0.002(3) -0.029(3) 0.032(3)
Ru2 0.0443(3) 0.0324(3) 0.0283(3) 0.01042(19) 0.0028(2) 0.0144(2)
N3 0.045(3) 0.025(2) 0.026(2) 0.0071(19) 0.005(2) 0.015(2)
N4 0.041(3) 0.029(2) 0.030(2) 0.007(2) 0.003(2) 0.012(2)
C30 0.043(4) 0.029(3) 0.025(3) 0.005(2) 0.003(3) 0.014(3)
C31 0.045(4) 0.033(3) 0.032(3) 0.010(2) 0.004(3) 0.013(3)
C32 0.055(4) 0.030(3) 0.034(3) 0.011(3) 0.015(3) 0.014(3)
C33 0.081(6) 0.029(3) 0.056(4) 0.012(3) 0.018(4) 0.020(3)
C34 0.069(5) 0.044(4) 0.034(3) 0.006(3) 0.020(3) 0.022(3)
C35 0.051(4) 0.031(3) 0.029(3) 0.012(2) 0.002(3) 0.013(3)
C36 0.052(4) 0.038(3) 0.047(4) 0.016(3) 0.018(3) 0.014(3)
C37 0.062(4) 0.043(4) 0.033(3) 0.015(3) 0.014(3) 0.014(3)
C38 0.043(4) 0.030(3) 0.028(3) 0.014(2) 0.006(3) 0.010(3)
C39 0.048(4) 0.023(3) 0.042(3) 0.010(2) 0.000(3) 0.011(3)
C40 0.036(4) 0.046(4) 0.040(3) 0.021(3) 0.000(3) 0.013(3)
C41 0.049(4) 0.037(3) 0.042(3) 0.023(3) 0.009(3) 0.017(3)
C42 0.057(4) 0.029(3) 0.037(3) 0.014(3) 0.010(3) 0.017(3)
C43 0.047(4) 0.030(3) 0.025(3) 0.011(2) 0.011(3) 0.016(3)
C44 0.046(4) 0.031(3) 0.033(3) 0.013(2) 0.012(3) 0.017(3)
C45 0.054(4) 0.036(3) 0.032(3) 0.006(3) -0.004(3) 0.015(3)
C46 0.060(5) 0.035(3) 0.042(3) 0.016(3) 0.002(3) 0.008(3)
C47 0.069(5) 0.047(4) 0.055(4) 0.017(3) -0.006(4) -0.005(4)
C48 0.079(6) 0.064(5) 0.060(5) -0.002(4) -0.019(4) -0.001(5)
C49 0.091(6) 0.065(5) 0.037(4) 0.000(3) 0.000(4) 0.016(5)
C50 0.060(5) 0.044(4) 0.039(3) 0.003(3) 0.000(3) 0.013(3)
C51 0.057(5) 0.050(4) 0.053(4) 0.025(3) 0.009(3) 0.004(3)
C52 0.083(6) 0.063(5) 0.037(4) 0.002(3) 0.012(4) 0.030(4)
C53 0.056(5) 0.090(6) 0.071(5) 0.062(5) 0.017(4) 0.041(5)
C54 0.068(6) 0.039(4) 0.082(6) 0.008(4) -0.023(5) 0.036(4)
C55 0.098(7) 0.095(7) 0.045(4) 0.013(4) -0.001(5) 0.067(6)
C56 0.052(5) 0.101(7) 0.100(7) 0.073(6) 0.031(5) 0.051(5)
C57 0.050(5) 0.057(5) 0.081(6) 0.015(4) -0.009(4) 0.017(4)
C58 0.087(6) 0.092(6) 0.033(4) 0.012(4) -0.004(4) 0.065(5)
S1 0.0703(18) 0.0551(16) 0.0432(14) 0.0167(12) -0.0018(12) 0.0227(13)
O1 0.070(5) 0.109(6) 0.085(5) 0.030(4) -0.023(4) 0.021(4)
O2 0.097(6) 0.108(6) 0.046(4) 0.024(4) 0.031(4) 0.049(4)
O3 0.083(5) 0.065(4) 0.063(4) 0.021(3) 0.007(3) 0.034(4)
C59 0.113(11) 0.074(7) 0.069(7) 0.040(6) 0.008(7) 0.021(7)
F1 0.171(8) 0.138(7) 0.185(9) 0.088(6) 0.031(7) 0.107(7)
F2 0.159(7) 0.121(5) 0.061(4) 0.055(4) 0.009(4) 0.015(5)
F3 0.124(6) 0.069(4) 0.093(5) 0.030(3) -0.011(4) 0.011(4)
Cl1 0.150(17) 0.149(19) 0.075(10) -0.053(11) 0.001(10) 0.107(14)

loop_
_atom_type_symbol
_atom_type_description
_atom_type_scat_dispersion_real
_atom_type_scat_dispersion_imag
_atom_type_scat_source
C C 0.0033 0.0016 'International Tables Vol C Tables 4.2.6.8 and 6.1.1.4'
H H 0.0000 0.0000 'International Tables Vol C Tables 4.2.6.8 and 6.1.1.4'
N N 0.0061 0.0033 'International Tables Vol C Tables 4.2.6.8 and 6.1.1.4'
O O 0.0106 0.0060 'International Tables Vol C Tables 4.2.6.8 and 6.1.1.4'
F F 0.0171 0.0103 'International Tables Vol C Tables 4.2.6.8 and 6.1.1.4'
S S 0.1246 0.1234 'International Tables Vol C Tables 4.2.6.8 and 6.1.1.4'
Ru Ru -1.2594 0.8363 'International Tables Vol C Tables 4.2.6.8 and 6.1.1.4'
Cl Cl 0.1484 0.1585 'International Tables Vol C Tables 4.2.6.8 and 6.1.1.4'

loop_
_geom_angle_atom_site_label_1
_geom_angle_atom_site_label_2
_geom_angle_atom_site_label_3
_geom_angle
N1 Ru1 N2 88.5(2)
N1 Ru1 C26 114.2(2)
N2 Ru1 C26 134.1(2)
N1 Ru1 C24 106.0(2)
N2 Ru1 C24 146.6(2)
C26 Ru1 C24 67.3(3)
N1 Ru1 C29 136.0(2)
N2 Ru1 C29 111.6(2)
C26 Ru1 C29 79.9(3)
C24 Ru1 C29 38.6(2)
N1 Ru1 C25 98.5(2)
N2 Ru1 C25 170.7(2)
C26 Ru1 C25 37.1(2)
C24 Ru1 C25 36.5(2)
C29 Ru1 C25 67.2(3)
N1 Ru1 C27 147.4(2)
N2 Ru1 C27 105.1(2)
C26 Ru1 C27 37.0(2)
C24 Ru1 C27 78.8(2)
C29 Ru1 C27 66.3(3)
C25 Ru1 C27 65.8(2)
N1 Ru1 C28 173.2(2)
N2 Ru1 C28 96.3(2)
C26 Ru1 C28 65.5(3)
C24 Ru1 C28 67.5(2)
C29 Ru1 C28 37.4(2)
C25 Ru1 C28 77.3(3)
C27 Ru1 C28 35.2(2)
C9 N1 C1 115.7(5)
C9 N1 Ru1 130.3(4)
C1 N1 Ru1 114.0(4)
C15 N2 C16 116.1(5)
C15 N2 Ru1 128.3(4)
C16 N2 Ru1 115.5(4)
C6 C1 C2 122.2(6)
C6 C1 N1 120.3(6)
C2 C1 N1 117.5(5)
C3 C2 C1 118.0(6)
C3 C2 C7 120.3(6)
C1 C2 C7 121.7(6)
C4 C3 C2 119.9(7)
C4 C3 H3 120.1
C2 C3 H3 120.1
C5 C4 C3 120.1(7)
C5 C4 H4 119.9
C3 C4 H4 119.9
C4 C5 C6 122.5(7)
C4 C5 H5 118.8
C6 C5 H5 118.8
C1 C6 C5 117.2(7)
C1 C6 C8 121.7(6)
C5 C6 C8 121.1(6)
C2 C7 H7A 109.5
C2 C7 H7B 109.5
H7A C7 H7B 109.5
C2 C7 H7C 109.5
H7A C7 H7C 109.5
H7B C7 H7C 109.5
C6 C8 H8A 109.5
C6 C8 H8B 109.5
H8A C8 H8B 109.5
C6 C8 H8C 109.5
H8A C8 H8C 109.5
H8B C8 H8C 109.5
N1 C9 C10A 124.9(6)
N1 C9 C14 123.2(5)
C10A C9 C14 111.9(7)
N1 C9 H9 118.4
C14 C9 H9 118.4
C9 C10A C11A 124.6(8)
C9 C10A H10A 117.7
C11A C10A H10A 117.7
C12A C11A C10A 121.8(8)
C12A C11A H11A 119.1
C10A C11A H11A 119.1
C10A C11A H13B 105.8
H11A C11A H13B 134.7
C13 C12A C11A 117.5(9)
C13 C12A H12A 121.3
C11A C12A H12A 121.3
C11A C12A H13B 99.3
H12A C12A H13B 134.4
C11B C10B H10B 115.0
C15 C10B H10B 115.0
C10B C11B C12B 119.5(17)
C10B C11B H11B 120.3
C12B C11B H11B 120.3
C13 C12B C11B 112(2)
C13 C12B H12B 123.8
C11B C12B H12B 123.8
C12B C13 C12A 104.6(15)
C12B C13 C14 131.7(14)
C12A C13 C14 123.1(8)
C12A C13 H13A 118.4
C14 C13 H13A 118.4
C12B C13 H13B 114.1
C14 C13 H13B 114.2
H13A C13 H13B 126.3
C15 C14 C9 122.2(6)
C15 C14 C13 116.7(6)
C9 C14 C13 121.0(6)
N2 C15 C10B 124.1(11)
N2 C15 C14 126.6(6)
C10B C15 C14 109.1(11)
N2 C15 H15 116.7
C14 C15 H15 116.7
C21 C16 C17 122.8(6)
C21 C16 N2 119.2(5)
C17 C16 N2 117.9(5)
C18 C17 C16 116.1(6)
C18 C17 C23 121.5(6)
C16 C17 C23 122.4(6)
C19 C18 C17 122.3(6)
C19 C18 H18 118.8
C17 C18 H18 118.8
C18 C19 C20 119.7(6)
C18 C19 H19 120.1
C20 C19 H19 120.1
C21 C20 C19 121.1(7)
C21 C20 H20 119.5
C19 C20 H20 119.5
C20 C21 C16 117.9(6)
C20 C21 C22 120.8(6)
C16 C21 C22 121.3(5)
C21 C22 H22A 109.5
C21 C22 H22B 109.5
H22A C22 H22B 109.5
C21 C22 H22C 109.5
H22A C22 H22C 109.5
H22B C22 H22C 109.5
C17 C23 H23A 109.5
C17 C23 H23B 109.5
H23A C23 H23B 109.5
C17 C23 H23C 109.5
H23A C23 H23C 109.5
H23B C23 H23C 109.5
C25 C24 C29 119.5(6)
C25 C24 Ru1 72.9(4)
C29 C24 Ru1 71.7(4)
C25 C24 H24 120.2
C29 C24 H24 120.2
Ru1 C24 H24 127.2
C24 C25 C26 121.1(6)
C24 C25 Ru1 70.6(4)
C26 C25 Ru1 70.1(4)
C24 C25 H25 119.5
C26 C25 H25 119.5
Ru1 C25 H25 133.1
C27 C26 C25 119.3(7)
C27 C26 Ru1 73.1(4)
C25 C26 Ru1 72.8(4)
C27 C26 H26 120.3
C25 C26 H26 120.3
Ru1 C26 H26 125.5
C28 C27 C26 121.5(6)
C28 C27 Ru1 73.5(4)
C26 C27 Ru1 70.0(4)
C28 C27 H27 119.3
C26 C27 H27 119.3
Ru1 C27 H27 129.9
C27 C28 C29 121.1(6)
C27 C28 Ru1 71.3(4)
C29 C28 Ru1 70.0(4)
C27 C28 H28 119.4
C29 C28 H28 119.4
Ru1 C28 H28 132.4
C28 C29 C24 117.1(6)
C28 C29 Ru1 72.6(4)
C24 C29 Ru1 69.7(4)
C28 C29 H29 121.5
C24 C29 H29 121.5
Ru1 C29 H29 128.2
O4 S2 O6 114.5(3)
O4 S2 O5 114.9(3)
O6 S2 O5 116.1(3)
O4 S2 C60 103.4(3)
O6 S2 C60 103.8(4)
O5 S2 C60 101.6(3)
F4 C60 F6 107.7(7)
F4 C60 F5 107.4(6)
F6 C60 F5 106.1(7)
F4 C60 S2 112.7(6)
F6 C60 S2 111.7(5)
F5 C60 S2 110.9(6)
N3 Ru2 N4 88.38(18)
N3 Ru2 C53 115.7(3)
N4 Ru2 C53 132.0(3)
N3 Ru2 C56 134.9(3)
N4 Ru2 C56 113.7(3)
C53 Ru2 C56 79.0(3)
N3 Ru2 C58 149.5(3)
N4 Ru2 C58 103.4(2)
C53 Ru2 C58 37.3(3)
C56 Ru2 C58 65.7(3)
N3 Ru2 C55 106.5(3)
N4 Ru2 C55 147.9(3)
C53 Ru2 C55 67.1(3)
C56 Ru2 C55 37.0(3)
C58 Ru2 C55 78.2(3)
N3 Ru2 C54 98.9(2)
N4 Ru2 C54 169.2(3)
C53 Ru2 C54 37.4(3)
C56 Ru2 C54 66.3(3)
C58 Ru2 C54 66.5(3)
C55 Ru2 C54 36.8(3)
N3 Ru2 C57 171.2(3)
N4 Ru2 C57 96.5(2)
C53 Ru2 C57 65.9(3)
C56 Ru2 C57 36.3(3)
C58 Ru2 C57 35.8(3)
C55 Ru2 C57 65.7(3)
C54 Ru2 C57 77.3(3)
C38 N3 C30 116.5(4)
C38 N3 Ru2 130.3(3)
C30 N3 Ru2 113.1(4)
C44 N4 C45 115.0(5)
C44 N4 Ru2 128.3(4)
C45 N4 Ru2 116.6(4)
C35 C30 C31 121.7(5)
C35 C30 N3 120.2(5)
C31 C30 N3 118.2(5)
C32 C31 C30 117.5(6)
C32 C31 C36 120.4(5)
C30 C31 C36 122.0(5)
C33 C32 C31 120.6(6)
C33 C32 H32 119.7
C31 C32 H32 119.7
C32 C33 C34 121.7(6)
C32 C33 H33 119.2
C34 C33 H33 119.2
C35 C34 C33 118.9(6)
C35 C34 H34 120.5
C33 C34 H34 120.5
C34 C35 C30 119.2(5)
C34 C35 C37 119.9(6)
C30 C35 C37 120.9(5)
C31 C36 H36A 109.5
C31 C36 H36B 109.5
H36A C36 H36B 109.5
C31 C36 H36C 109.5
H36A C36 H36C 109.5
H36B C36 H36C 109.5
C35 C37 H37A 109.5
C35 C37 H37B 109.5
H37A C37 H37B 109.5
C35 C37 H37C 109.5
H37A C37 H37C 109.5
H37B C37 H37C 109.5
N3 C38 C43 122.8(5)
N3 C38 C39 120.6(5)
C43 C38 C39 116.6(5)
C40 C39 C38 122.3(5)
C40 C39 H39 118.8
C38 C39 H39 118.8
C39 C40 C41 119.4(5)
C39 C40 H40 120.3
C41 C40 H40 120.3
C42 C41 C40 120.6(6)
C42 C41 H41 119.7
C40 C41 H41 119.7
C41 C42 C43 120.6(5)
C41 C42 H42 119.7
C43 C42 H42 119.7
C42 C43 C44 116.8(5)
C42 C43 C38 120.3(5)
C44 C43 C38 122.8(5)
N4 C44 C43 127.0(5)
N4 C44 H44 116.5
C43 C44 H44 116.5
C46 C45 C50 123.4(6)
C46 C45 N4 119.3(5)
C50 C45 N4 117.3(6)
C45 C46 C47 117.4(6)
C45 C46 C51 121.1(5)
C47 C46 C51 121.5(6)
C46 C47 C48 120.8(7)
C46 C47 H47 119.6
C48 C47 H47 119.6
C49 C48 C47 119.8(7)
C49 C48 H48 120.1
C47 C48 H48 120.1
C48 C49 C50 122.1(7)
C48 C49 H49 119.0
C50 C49 H49 119.0
C49 C50 C45 116.5(7)
C49 C50 C52 121.1(6)
C45 C50 C52 122.5(6)
C46 C51 H51A 109.5
C46 C51 H51B 109.5
H51A C51 H51B 109.5
C46 C51 H51C 109.5
H51A C51 H51C 109.5
H51B C51 H51C 109.5
C50 C52 H52A 109.5
C50 C52 H52B 109.5
H52A C52 H52B 109.5
C50 C52 H52C 109.5
H52A C52 H52C 109.5
H52B C52 H52C 109.5
C58 C53 C54 119.5(7)
C58 C53 Ru2 72.7(4)
C54 C53 Ru2 73.2(4)
C58 C53 H53 120.3
C54 C53 H53 120.3
Ru2 C53 H53 125.6
C55 C54 C53 119.6(7)
C55 C54 Ru2 71.5(4)
C53 C54 Ru2 69.4(4)
C55 C54 H54 120.2
C53 C54 H54 120.2
Ru2 C54 H54 131.6
C56 C55 C54 118.7(7)
C56 C55 Ru2 69.9(5)
C54 C55 Ru2 71.7(5)
C56 C55 H55 120.6
C54 C55 H55 120.6
Ru2 C55 H55 130.1
C57 C56 C55 121.0(8)
C57 C56 Ru2 73.8(5)
C55 C56 Ru2 73.0(5)
C57 C56 H56 119.5
C55 C56 H56 119.5
Ru2 C56 H56 125.4
C58 C57 C56 120.7(7)
C58 C57 Ru2 71.2(4)
C56 C57 Ru2 69.9(4)
C58 C57 H57 119.7
C56 C57 H57 119.7
Ru2 C57 H57 132.3
C57 C58 C53 120.1(7)
C57 C58 Ru2 73.0(4)
C53 C58 Ru2 70.0(4)
C57 C58 H58 119.9
C53 C58 H58 119.9
Ru2 C58 H58 129.4
O1 S1 O2 114.6(5)
O1 S1 O3 116.7(5)
O2 S1 O3 114.8(4)
O1 S1 C59 103.5(5)
O2 S1 C59 103.5(5)
O3 S1 C59 100.9(6)
F3 C59 F2 107.4(12)
F3 C59 F1 108.3(10)
F2 C59 F1 105.1(9)
F3 C59 S1 112.4(7)
F2 C59 S1 112.1(8)
F1 C59 S1 111.1(10)

loop_
_geom_bond_atom_site_label_1
_geom_bond_atom_site_label_2
_geom_bond_distance
Ru1 N1 1.993(5)
Ru1 N2 2.020(5)
Ru1 C26 2.197(6)
Ru1 C24 2.203(7)
Ru1 C29 2.229(7)
Ru1 C25 2.232(6)
Ru1 C27 2.237(6)
Ru1 C28 2.264(7)
N1 C9 1.361(8)
N1 C1 1.467(7)
N2 C15 1.333(8)
N2 C16 1.458(8)
C1 C6 1.387(9)
C1 C2 1.419(9)
C2 C3 1.409(9)
C2 C7 1.534(9)
C3 C4 1.404(11)
C3 H3 0.9500
C4 C5 1.361(11)
C4 H4 0.9500
C5 C6 1.410(10)
C5 H5 0.9500
C6 C8 1.518(9)
C7 H7A 0.9800
C7 H7B 0.9800
C7 H7C 0.9800
C8 H8A 0.9800
C8 H8B 0.9800
C8 H8C 0.9800
C9 C10A 1.400(10)
C9 C14 1.451(8)
C9 H9 0.9500
C10A C11A 1.405(12)
C10A H10A 0.9500
C11A C12A 1.384(12)
C11A H11A 0.9500
C12A C13 1.306(10)
C12A H12A 0.9500
C12A H13B 0.4500
C10B C11B 1.376(18)
C10B C15 1.412(15)
C10B H10B 0.9500
C11B C12B 1.389(19)
C11B H11B 0.9500
C12B C13 1.269(19)
C12B H12B 0.9500
C13 C14 1.463(10)
C13 H13A 0.9500
C13 H13B 0.9300
C14 C15 1.421(9)
C15 H15 0.9500
C16 C21 1.393(9)
C16 C17 1.419(8)
C17 C18 1.408(9)
C17 C23 1.512(9)
C18 C19 1.362(10)
C18 H18 0.9500
C19 C20 1.402(9)
C19 H19 0.9500
C20 C21 1.385(9)
C20 H20 0.9500
C21 C22 1.517(8)
C22 H22A 0.9800
C22 H22B 0.9800
C22 H22C 0.9800
C23 H23A 0.9800
C23 H23B 0.9800
C23 H23C 0.9800
C24 C25 1.391(9)
C24 C29 1.466(9)
C24 H24 0.9500
C25 C26 1.408(9)
C25 H25 0.9500
C26 C27 1.406(9)
C26 H26 0.9500
C27 C28 1.363(10)
C27 H27 0.9500
C28 C29 1.443(9)
C28 H28 0.9500
C29 H29 0.9500
S2 O4 1.436(4)
S2 O6 1.437(5)
S2 O5 1.442(5)
S2 C60 1.819(8)
C60 F4 1.320(8)
C60 F6 1.329(8)
C60 F5 1.353(9)
Ru2 N3 1.989(5)
Ru2 N4 2.041(5)
Ru2 C53 2.179(6)
Ru2 C56 2.186(8)
Ru2 C58 2.213(6)
Ru2 C55 2.226(8)
Ru2 C54 2.228(6)
Ru2 C57 2.236(7)
N3 C38 1.380(7)
N3 C30 1.461(7)
N4 C44 1.303(7)
N4 C45 1.462(7)
C30 C35 1.393(8)
C30 C31 1.413(8)
C31 C32 1.395(8)
C31 C36 1.519(9)
C32 C33 1.375(9)
C32 H32 0.9500
C33 C34 1.397(9)
C33 H33 0.9500
C34 C35 1.393(8)
C34 H34 0.9500
C35 C37 1.530(8)
C36 H36A 0.9800
C36 H36B 0.9800
C36 H36C 0.9800
C37 H37A 0.9800
C37 H37B 0.9800
C37 H37C 0.9800
C38 C43 1.431(7)
C38 C39 1.433(8)
C39 C40 1.376(8)
C39 H39 0.9500
C40 C41 1.419(8)
C40 H40 0.9500
C41 C42 1.367(8)
C41 H41 0.9500
C42 C43 1.421(8)
C42 H42 0.9500
C43 C44 1.430(8)
C44 H44 0.9500
C45 C46 1.391(9)
C45 C50 1.425(9)
C46 C47 1.396(9)
C46 C51 1.529(9)
C47 C48 1.411(11)
C47 H47 0.9500
C48 C49 1.378(11)
C48 H48 0.9500
C49 C50 1.390(9)
C49 H49 0.9500
C50 C52 1.517(10)
C51 H51A 0.9800
C51 H51B 0.9800
C51 H51C 0.9800
C52 H52A 0.9800
C52 H52B 0.9800
C52 H52C 0.9800
C53 C58 1.405(11)
C53 C54 1.412(11)
C53 H53 0.9500
C54 C55 1.404(12)
C54 H54 0.9500
C55 C56 1.401(12)
C55 H55 0.9500
C56 C57 1.379(12)
C56 H56 0.9500
C57 C58 1.366(11)
C57 H57 0.9500
C58 H58 0.9500
S1 O1 1.415(7)
S1 O2 1.435(7)
S1 O3 1.441(7)
S1 C59 1.851(11)
C59 F3 1.299(13)
C59 F2 1.329(13)
C59 F1 1.337(15)

loop_
_geom_torsion_atom_site_label_1
_geom_torsion_atom_site_label_2
_geom_torsion_atom_site_label_3
_geom_torsion_atom_site_label_4
_geom_torsion
N2 Ru1 N1 C9 -9.8(5)
C26 Ru1 N1 C9 128.9(5)
C24 Ru1 N1 C9 -159.3(5)
C29 Ru1 N1 C9 -130.1(5)
C25 Ru1 N1 C9 164.1(5)
C27 Ru1 N1 C9 106.5(6)
N2 Ru1 N1 C1 172.7(4)
C26 Ru1 N1 C1 -48.5(5)
C24 Ru1 N1 C1 23.3(4)
C29 Ru1 N1 C1 52.4(5)
C25 Ru1 N1 C1 -13.4(4)
C27 Ru1 N1 C1 -71.0(6)
N1 Ru1 N2 C15 6.2(5)
C26 Ru1 N2 C15 -116.9(5)
C24 Ru1 N2 C15 123.6(5)
C29 Ru1 N2 C15 146.0(5)
C27 Ru1 N2 C15 -143.9(5)
C28 Ru1 N2 C15 -178.7(5)
N1 Ru1 N2 C16 -170.2(4)
C26 Ru1 N2 C16 66.7(5)
C24 Ru1 N2 C16 -52.8(6)
C29 Ru1 N2 C16 -30.3(4)
C27 Ru1 N2 C16 39.8(4)
C28 Ru1 N2 C16 5.0(4)
C9 N1 C1 C6 -89.3(7)
Ru1 N1 C1 C6 88.6(7)
C9 N1 C1 C2 93.5(7)
Ru1 N1 C1 C2 -88.7(6)
C6 C1 C2 C3 -4.1(11)
N1 C1 C2 C3 173.1(6)
C6 C1 C2 C7 176.5(7)
N1 C1 C2 C7 -6.3(10)
C1 C2 C3 C4 1.3(12)
C7 C2 C3 C4 -179.3(7)
C2 C3 C4 C5 2.1(14)
C3 C4 C5 C6 -2.9(14)
C2 C1 C6 C5 3.4(11)
N1 C1 C6 C5 -173.7(6)
C2 C1 C6 C8 -176.6(7)
N1 C1 C6 C8 6.3(10)
C4 C5 C6 C1 0.2(13)
C4 C5 C6 C8 -179.8(8)
C1 N1 C9 C10A 4.4(8)
Ru1 N1 C9 C10A -173.0(5)
C1 N1 C9 C14 -175.5(5)
Ru1 N1 C9 C14 7.1(8)
N1 C9 C10A C11A 178.0(7)
C14 C9 C10A C11A -2.1(10)
C9 C10A C11A C12A 1.9(12)
C10A C11A C12A C13 1.1(11)
C15 C10B C11B C12B -4(6)
C10B C11B C12B C13 3(6)
C11B C12B C13 C12A -178(3)
C11B C12B C13 C14 -7(5)
C11A C12A C13 C12B 169(2)
C11A C12A C13 C14 -3.5(10)
N1 C9 C14 C15 2.9(8)
C10A C9 C14 C15 -177.0(6)
N1 C9 C14 C13 179.7(5)
C10A C9 C14 C13 -0.2(8)
C12B C13 C14 C15 10(3)
C12A C13 C14 C15 -179.9(6)
C12B C13 C14 C9 -167(3)
C12A C13 C14 C9 3.1(9)
C16 N2 C15 C10B 1.8(16)
Ru1 N2 C15 C10B -174.5(15)
C16 N2 C15 C14 176.7(5)
Ru1 N2 C15 C14 0.3(8)
C11B C10B C15 N2 -178(3)
C11B C10B C15 C14 7(4)
C9 C14 C15 N2 -6.7(9)
C13 C14 C15 N2 176.4(5)
C9 C14 C15 C10B 168.8(13)
C13 C14 C15 C10B -8.1(14)
C15 N2 C16 C21 -91.6(7)
Ru1 N2 C16 C21 85.2(6)
C15 N2 C16 C17 92.6(7)
Ru1 N2 C16 C17 -90.5(6)
C21 C16 C17 C18 -3.5(10)
N2 C16 C17 C18 172.1(6)
C21 C16 C17 C23 176.1(6)
N2 C16 C17 C23 -8.3(9)
C16 C17 C18 C19 2.5(11)
C23 C17 C18 C19 -177.1(7)
C17 C18 C19 C20 0.3(12)
C18 C19 C20 C21 -2.3(12)
C19 C20 C21 C16 1.3(11)
C19 C20 C21 C22 -179.2(7)
C17 C16 C21 C20 1.7(10)
N2 C16 C21 C20 -173.9(6)
C17 C16 C21 C22 -177.8(6)
N2 C16 C21 C22 6.6(9)
N1 Ru1 C24 C25 -82.6(4)
N2 Ru1 C24 C25 164.8(4)
C26 Ru1 C24 C25 27.4(4)
C29 Ru1 C24 C25 130.2(6)
C27 Ru1 C24 C25 64.3(4)
C28 Ru1 C24 C25 99.2(4)
N1 Ru1 C24 C29 147.2(4)
N2 Ru1 C24 C29 34.6(6)
C26 Ru1 C24 C29 -102.8(4)
C25 Ru1 C24 C29 -130.2(6)
C27 Ru1 C24 C29 -65.9(4)
C28 Ru1 C24 C29 -30.9(4)
C29 C24 C25 C26 5.7(10)
Ru1 C24 C25 C26 -50.7(6)
C29 C24 C25 Ru1 56.4(6)
N1 Ru1 C25 C24 105.5(4)
C26 Ru1 C25 C24 -135.2(6)
C29 Ru1 C25 C24 -31.2(4)
C27 Ru1 C25 C24 -104.4(5)
C28 Ru1 C25 C24 -69.1(4)
N1 Ru1 C25 C26 -119.4(4)
C24 Ru1 C25 C26 135.2(6)
C29 Ru1 C25 C26 104.0(5)
C27 Ru1 C25 C26 30.8(4)
C28 Ru1 C25 C26 66.0(4)
C24 C25 C26 C27 -7.6(10)
Ru1 C25 C26 C27 -58.5(6)
C24 C25 C26 Ru1 50.9(6)
N1 Ru1 C26 C27 -160.0(4)
N2 Ru1 C26 C27 -46.7(6)
C24 Ru1 C26 C27 102.0(5)
C29 Ru1 C26 C27 63.8(5)
C25 Ru1 C26 C27 129.1(7)
C28 Ru1 C26 C27 27.4(4)
N1 Ru1 C26 C25 70.9(5)
N2 Ru1 C26 C25 -175.7(4)
C24 Ru1 C26 C25 -27.1(4)
C29 Ru1 C26 C25 -65.3(4)
C27 Ru1 C26 C25 -129.1(7)
C28 Ru1 C26 C25 -101.7(5)
C25 C26 C27 C28 3.7(10)
Ru1 C26 C27 C28 -54.7(6)
C25 C26 C27 Ru1 58.3(6)
N1 Ru1 C27 C28 168.9(4)
N2 Ru1 C27 C28 -79.3(4)
C26 Ru1 C27 C28 133.5(7)
C24 Ru1 C27 C28 66.6(4)
C29 Ru1 C27 C28 28.1(4)
C25 Ru1 C27 C28 102.6(5)
N1 Ru1 C27 C26 35.4(7)
N2 Ru1 C27 C26 147.2(4)
C24 Ru1 C27 C26 -66.9(5)
C29 Ru1 C27 C26 -105.4(5)
C25 Ru1 C27 C26 -30.9(4)
C28 Ru1 C27 C26 -133.5(7)
C26 C27 C28 C29 1.9(10)
Ru1 C27 C28 C29 -51.2(6)
C26 C27 C28 Ru1 53.1(6)
N2 Ru1 C28 C27 107.4(4)
C26 Ru1 C28 C27 -28.6(4)
C24 Ru1 C28 C27 -102.9(5)
C29 Ru1 C28 C27 -134.8(6)
C25 Ru1 C28 C27 -65.9(4)
N2 Ru1 C28 C29 -117.8(4)
C26 Ru1 C28 C29 106.2(4)
C24 Ru1 C28 C29 31.9(4)
C25 Ru1 C28 C29 68.9(4)
C27 Ru1 C28 C29 134.8(6)
C27 C28 C29 C24 -3.6(10)
Ru1 C28 C29 C24 -55.4(5)
C27 C28 C29 Ru1 51.8(6)
C25 C24 C29 C28 -0.2(10)
Ru1 C24 C29 C28 56.8(5)
C25 C24 C29 Ru1 -57.0(6)
N1 Ru1 C29 C28 -177.2(4)
N2 Ru1 C29 C28 71.0(4)
C26 Ru1 C29 C28 -62.6(4)
C24 Ru1 C29 C28 -128.6(6)
C25 Ru1 C29 C28 -99.1(4)
C27 Ru1 C29 C28 -26.6(4)
N1 Ru1 C29 C24 -48.6(5)
N2 Ru1 C29 C24 -160.3(3)
C26 Ru1 C29 C24 66.0(4)
C25 Ru1 C29 C24 29.6(4)
C27 Ru1 C29 C24 102.1(4)
C28 Ru1 C29 C24 128.6(6)
O4 S2 C60 F4 64.5(6)
O6 S2 C60 F4 -175.7(5)
O5 S2 C60 F4 -54.9(6)
O4 S2 C60 F6 -174.1(6)
O6 S2 C60 F6 -54.3(7)
O5 S2 C60 F6 66.5(7)
O4 S2 C60 F5 -56.0(7)
O6 S2 C60 F5 63.8(6)
O5 S2 C60 F5 -175.3(6)
N4 Ru2 N3 C38 5.5(5)
C53 Ru2 N3 C38 -131.3(5)
C56 Ru2 N3 C38 128.2(5)
C58 Ru2 N3 C38 -108.6(6)
C55 Ru2 N3 C38 156.6(5)
C54 Ru2 N3 C38 -166.5(5)
N4 Ru2 N3 C30 -178.4(4)
C53 Ru2 N3 C30 44.7(5)
C56 Ru2 N3 C30 -55.7(5)
C58 Ru2 N3 C30 67.5(6)
C55 Ru2 N3 C30 -27.3(5)
C54 Ru2 N3 C30 9.6(4)
N3 Ru2 N4 C44 -1.3(5)
C53 Ru2 N4 C44 122.7(5)
C56 Ru2 N4 C44 -140.7(5)
C58 Ru2 N4 C44 150.3(5)
C55 Ru2 N4 C44 -120.6(6)
C54 Ru2 N4 C44 131.5(14)
C57 Ru2 N4 C44 -174.0(5)
N3 Ru2 N4 C45 179.0(4)
C53 Ru2 N4 C45 -57.0(5)
C56 Ru2 N4 C45 39.6(5)
C58 Ru2 N4 C45 -29.4(5)
C55 Ru2 N4 C45 59.7(6)
C54 Ru2 N4 C45 -48.2(15)
C57 Ru2 N4 C45 6.3(5)
C38 N3 C30 C35 -93.5(7)
Ru2 N3 C30 C35 89.8(5)
C38 N3 C30 C31 87.1(6)
Ru2 N3 C30 C31 -89.6(6)
C35 C30 C31 C32 -5.7(9)
N3 C30 C31 C32 173.7(5)
C35 C30 C31 C36 173.9(6)
N3 C30 C31 C36 -6.7(9)
C30 C31 C32 C33 1.8(9)
C36 C31 C32 C33 -177.8(6)
C31 C32 C33 C34 1.0(11)
C32 C33 C34 C35 -0.1(11)
C33 C34 C35 C30 -3.7(10)
C33 C34 C35 C37 178.6(6)
C31 C30 C35 C34 6.7(9)
N3 C30 C35 C34 -172.7(5)
C31 C30 C35 C37 -175.7(6)
N3 C30 C35 C37 4.9(9)
C30 N3 C38 C43 178.4(5)
Ru2 N3 C38 C43 -5.7(8)
C30 N3 C38 C39 -1.2(8)
Ru2 N3 C38 C39 174.8(4)
N3 C38 C39 C40 -176.8(5)
C43 C38 C39 C40 3.6(8)
C38 C39 C40 C41 -2.5(9)
C39 C40 C41 C42 -0.4(9)
C40 C41 C42 C43 1.9(9)
C41 C42 C43 C44 177.9(5)
C41 C42 C43 C38 -0.6(8)
N3 C38 C43 C42 178.4(5)
N3 C38 C43 C44 0.0(9)
C39 C38 C43 C44 179.6(5)
C45 N4 C44 C43 176.7(5)
Ru2 N4 C44 C43 -3.0(9)
C42 C43 C44 N4 -174.0(6)
C38 C43 C44 N4 4.5(9)
C44 N4 C45 C46 90.7(7)
Ru2 N4 C45 C46 -89.5(6)
C44 N4 C45 C50 -89.4(7)
Ru2 N4 C45 C50 90.4(6)
C50 C45 C46 C47 -3.4(10)
N4 C45 C46 C47 176.5(6)
C50 C45 C46 C51 178.8(6)
N4 C45 C46 C51 -1.3(10)
C45 C46 C47 C48 1.6(11)
C51 C46 C47 C48 179.3(7)
C46 C47 C48 C49 -0.1(13)
C47 C48 C49 C50 0.5(14)
C48 C49 C50 C45 -2.1(12)
C48 C49 C50 C52 177.4(8)
C46 C45 C50 C49 3.7(10)
N4 C45 C50 C49 -176.2(6)
C46 C45 C50 C52 -175.8(6)
N4 C45 C50 C52 4.2(10)
N3 Ru2 C53 C58 161.1(4)
N4 Ru2 C53 C58 48.0(6)
C56 Ru2 C53 C58 -64.1(5)
C55 Ru2 C53 C58 -100.9(5)
C54 Ru2 C53 C58 -129.3(7)
C57 Ru2 C53 C58 -28.4(5)
N3 Ru2 C53 C54 -69.6(5)
N4 Ru2 C53 C54 177.3(4)
C56 Ru2 C53 C54 65.2(5)
C58 Ru2 C53 C54 129.3(7)
C55 Ru2 C53 C54 28.4(5)
C57 Ru2 C53 C54 100.9(6)
C58 C53 C54 C55 5.1(10)
Ru2 C53 C54 C55 -53.0(6)
C58 C53 C54 Ru2 58.1(6)
N3 Ru2 C54 C55 -105.7(5)
N4 Ru2 C54 C55 122.2(14)
C53 Ru2 C54 C55 133.0(7)
C56 Ru2 C54 C55 29.6(5)
C58 Ru2 C54 C55 102.2(5)
C57 Ru2 C54 C55 66.2(5)
N3 Ru2 C54 C53 121.3(5)
N4 Ru2 C54 C53 -10.8(17)
C56 Ru2 C54 C53 -103.4(5)
C58 Ru2 C54 C53 -30.8(5)
C55 Ru2 C54 C53 -133.0(7)
C57 Ru2 C54 C53 -66.8(5)
C53 C54 C55 C56 -1.6(11)
Ru2 C54 C55 C56 -53.6(6)
C53 C54 C55 Ru2 52.0(6)
N3 Ru2 C55 C56 -146.0(4)
N4 Ru2 C55 C56 -31.4(7)
C53 Ru2 C55 C56 102.5(5)
C58 Ru2 C55 C56 65.0(5)
C54 Ru2 C55 C56 131.3(7)
C57 Ru2 C55 C56 29.7(5)
N3 Ru2 C55 C54 82.7(4)
N4 Ru2 C55 C54 -162.7(4)
C53 Ru2 C55 C54 -28.8(4)
C56 Ru2 C55 C54 -131.3(7)
C58 Ru2 C55 C54 -66.3(5)
C57 Ru2 C55 C54 -101.6(5)
C54 C55 C56 C57 -4.0(11)
Ru2 C55 C56 C57 -58.5(7)
C54 C55 C56 Ru2 54.5(6)
N3 Ru2 C56 C57 179.6(4)
N4 Ru2 C56 C57 -67.2(5)
C53 Ru2 C56 C57 64.1(5)
C58 Ru2 C56 C57 27.3(5)
C55 Ru2 C56 C57 130.5(7)
C54 Ru2 C56 C57 101.0(5)
N3 Ru2 C56 C55 49.1(5)
N4 Ru2 C56 C55 162.4(4)
C53 Ru2 C56 C55 -66.4(5)
C58 Ru2 C56 C55 -103.1(5)
C54 Ru2 C56 C55 -29.4(4)
C57 Ru2 C56 C55 -130.5(7)
C55 C56 C57 C58 6.1(12)
Ru2 C56 C57 C58 -52.0(7)
C55 C56 C57 Ru2 58.1(7)
N4 Ru2 C57 C58 -103.8(5)
C53 Ru2 C57 C58 29.5(5)
C56 Ru2 C57 C58 134.3(7)
C55 Ru2 C57 C58 104.1(5)
C54 Ru2 C57 C58 67.2(5)
N4 Ru2 C57 C56 121.9(5)
C53 Ru2 C57 C56 -104.8(5)
C58 Ru2 C57 C56 -134.3(7)
C55 Ru2 C57 C56 -30.2(5)
C54 Ru2 C57 C56 -67.1(5)
C56 C57 C58 C53 -2.5(11)
Ru2 C57 C58 C53 -53.8(6)
C56 C57 C58 Ru2 51.4(7)
C54 C53 C58 C57 -3.1(10)
Ru2 C53 C58 C57 55.2(6)
C54 C53 C58 Ru2 -58.4(6)
N3 Ru2 C58 C57 -167.2(5)
N4 Ru2 C58 C57 82.6(5)
C53 Ru2 C58 C57 -132.0(7)
C56 Ru2 C58 C57 -27.7(5)
C55 Ru2 C58 C57 -64.5(5)
C54 Ru2 C58 C57 -101.2(6)
N3 Ru2 C58 C53 -35.1(7)
N4 Ru2 C58 C53 -145.4(5)
C56 Ru2 C58 C53 104.3(5)
C55 Ru2 C58 C53 67.5(5)
C54 Ru2 C58 C53 30.8(5)
C57 Ru2 C58 C53 132.0(7)
O1 S1 C59 F3 176.6(10)
O2 S1 C59 F3 56.7(11)
O3 S1 C59 F3 -62.3(11)
O1 S1 C59 F2 -62.3(11)
O2 S1 C59 F2 177.9(9)
O3 S1 C59 F2 58.8(10)
O1 S1 C59 F1 55.0(10)
O2 S1 C59 F1 -64.9(9)
O3 S1 C59 F1 176.1(8)

loop_
_platon_squeeze_void_nr
_platon_squeeze_void_average_x
_platon_squeeze_void_average_y
_platon_squeeze_void_average_z
_platon_squeeze_void_volume
_platon_squeeze_void_count_electrons
_platon_squeeze_void_content
1 0.000 0.000 0.000 631 104 ' '
